data_1544637
loop_
_publ_author_name
'Jinnouchi, S.'
'Yoshiasa, A.'
'Sugiyama, K.'
'Shimura, R.'
'Arima, H.'
'Momma, K.'
'Miyawaki, R.'

_publ_section_title
;
 Crystal structure refinements of legrandite, adamite, and paradamite: The
 complex structure and characteristic hydrogen bonding network of
 legrandite
;
_journal_name_full 'Journal of Mineralogical and Petrological Sciences'
_journal_page_first 35
_journal_page_last 43
_journal_volume 111
_journal_year 2016
_chemical_formula_sum 'As H O5 Zn2'
_chemical_name_common Zn2AsO4(OH)
_chemical_name_mineral paradamite
_space_group_IT_number 2
_space_group_name_H-M_alt 'P -1'
_symmetry_space_group_name_Hall '-P 1'
_symmetry_space_group_name_H-M 'P -1'
_cell_angle_alpha 104.348(3)
_cell_angle_beta 92.320(3)
_cell_angle_gamma 76.683(3)
_cell_formula_units_Z 2
_cell_length_a 5.8438(5)
_cell_length_b 6.7226(6)
_cell_length_c 5.6566(4)
_cell_volume 209.47(3)
_cod_data_source_file paradamite.cif
_cod_data_source_block paradamite
_cod_original_formula_sum 'Zn2 As H O5'
_cod_database_code 1544637

loop_
_space_group_symop_operation_xyz
'x, y, z'
'-x, -y, -z'

loop_
_atom_site_label
_atom_site_occupancy
_atom_site_fract_x
_atom_site_fract_y
_atom_site_fract_z
_atom_site_adp_type
_atom_site_U_iso_or_equiv
_atom_site_type_symbol
Zn1 1.0 0.75038(7) 0.50070(7) 0.39302(7) Uiso 0.013624 Zn
Zn2 1.0 0.26443(7) 0.18683(6) 0.02106(7) Uiso 0.012148 Zn
As 1.0 0.75230(6) 0.27446(5) 0.83126(6) Uiso 0.008780 As
O1 1.0 0.0302(4) 0.1401(4) 0.7621(4) Uiso 0.013112 O
O2 1.0 0.6100(4) 0.1248(4) 0.9424(5) Uiso 0.013790 O
O3 1.0 0.6176(4) 0.3337(4) 0.5791(4) Uiso 0.013298 O
O4 1.0 0.2520(4) 0.4981(4) 0.9545(4) Uiso 0.010892 O
O5 1.0 0.1080(4) 0.3001(4) 0.3517(4) Uiso 0.012784 O
H 1.0 0.103(8) 0.190(7) 0.406(8) Uiso 0.019000 H

loop_
_atom_site_aniso_label
_atom_site_aniso_U_11
_atom_site_aniso_U_22
_atom_site_aniso_U_33
_atom_site_aniso_U_12
_atom_site_aniso_U_13
_atom_site_aniso_U_23
Zn1 0.01180 0.01820 0.01109 -0.00260 0.00117 0.00453
Zn2 0.00861 0.01370 0.01345 -0.00096 0.00189 0.00320
As 0.00702 0.00955 0.00976 -0.00088 0.00169 0.00299
O1 0.00870 0.01710 0.01220 -0.00120 0.00130 0.00250
O2 0.00820 0.01190 0.02320 0.00070 0.00370 0.01000
O3 0.01120 0.01970 0.01040 -0.00390 0.00190 0.00560
O4 0.01070 0.00910 0.01180 -0.00110 0.00200 0.00130
O5 0.01400 0.01120 0.01340 -0.00240 0.00360 0.00330
H 0.00000 0.00000 0.00000 0.00000 0.00000 0.00000
